data_4514852
loop_
_publ_author_name
'Romine, Andrew M.'
'Yang, Kin S.'
'Karunananda, Malkanthi K.'
'Chen, Jason S.'
'Engle, Keary M.'

_publ_section_title
;
 Synthetic and Mechanistic Studies of a Versatile Heteroaryl Thioether
 Directing Group for Pd(II) Catalysis
;
_journal_issue 9
_journal_name_full 'ACS Catalysis'
_journal_page_first 7626
_journal_paper_doi 10.1021/acscatal.9b01471
_journal_volume 9
_journal_year 2019
_chemical_formula_moiety 'C20 H18 F N O2 S2'
_chemical_formula_sum 'C20 H18 F N O2 S2'
_chemical_formula_weight 387.47
_space_group_crystal_system triclinic
_space_group_IT_number 2
_space_group_name_Hall '-P 1'
_space_group_name_H-M_alt 'P -1'
_symmetry_space_group_name_Hall '-P 1'
_symmetry_space_group_name_H-M 'P -1'
_atom_sites_solution_hydrogens geom
_audit_creation_date 2018-02-06
_audit_creation_method
;
Olex2 1.2-beta
(compiled 2017.08.10 svn.r3458 for OlexSys, GUI svn.r5381)
;
_cell_angle_alpha 79.220(2)
_cell_angle_beta 84.888(2)
_cell_angle_gamma 80.238(2)
_cell_formula_units_Z 2
_cell_length_a 7.0055(2)
_cell_length_b 10.2801(3)
_cell_length_c 13.1310(3)
_cell_measurement_reflns_used 6173
_cell_measurement_temperature 200
_cell_measurement_theta_max 68.240
_cell_measurement_theta_min 4.434
_cell_volume 913.91(4)
_computing_cell_refinement 'SAINT V8.38A (?, 2016)'
_computing_data_collection 'APEX3 v2016.9-0 (Bruker, 2016)'
_computing_data_reduction 'SAINT V8.38A (?, 2016)'
_computing_molecular_graphics 'Olex2 (Dolomanov et al., 2009)'
_computing_publication_material 'Olex2 (Dolomanov et al., 2009)'
_computing_structure_refinement 'ShelXL (Sheldrick, 2015)'
_computing_structure_solution 'SHELXT (Sheldrick, 2015)'
_diffrn_ambient_temperature 200
_diffrn_detector 'Bruker APEX-II CCD'
_diffrn_detector_area_resol_mean 7.9
_diffrn_detector_type 'CCD Area Detector'
_diffrn_measured_fraction_theta_full 0.970
_diffrn_measured_fraction_theta_max 0.967
_diffrn_measurement_device 'Kappa Four-Circle Diffractometer'
_diffrn_measurement_device_type 'Bruker APEX-II CCD'
_diffrn_measurement_method '\f and \w scans'
_diffrn_radiation_monochromator 'Double Bounce Multilayer Mirrors'
_diffrn_radiation_probe x-ray
_diffrn_radiation_type CuK\a
_diffrn_radiation_wavelength 1.54178
_diffrn_reflns_av_R_equivalents 0.0260
_diffrn_reflns_av_unetI/netI 0.0319
_diffrn_reflns_Laue_measured_fraction_full 0.970
_diffrn_reflns_Laue_measured_fraction_max 0.967
_diffrn_reflns_limit_h_max 8
_diffrn_reflns_limit_h_min -8
_diffrn_reflns_limit_k_max 10
_diffrn_reflns_limit_k_min -12
_diffrn_reflns_limit_l_max 15
_diffrn_reflns_limit_l_min -15
_diffrn_reflns_number 8744
_diffrn_reflns_point_group_measured_fraction_full 0.970
_diffrn_reflns_point_group_measured_fraction_max 0.967
_diffrn_reflns_theta_full 67.679
_diffrn_reflns_theta_max 68.311
_diffrn_reflns_theta_min 4.433
_diffrn_source 'Micro Focus Rotating Anode'
_diffrn_source_type 'Bruker MicroStar FR-592'
_diffrn_standards_number 0
_exptl_absorpt_coefficient_mu 2.851
_exptl_absorpt_correction_T_max 0.7531
_exptl_absorpt_correction_T_min 0.6344
_exptl_absorpt_correction_type multi-scan
_exptl_absorpt_process_details
'SADABS-2016/2 (Bruker,2016/2) was used for absorption correction. wR2(int) was 0.0683 before and 0.0431 after correction. The Ratio of minimum to maximum transmission is 0.8424. The \l/2 correction factor is Not present.'
_exptl_crystal_colour colourless
_exptl_crystal_colour_primary colourless
_exptl_crystal_density_diffrn 1.408
_exptl_crystal_description block
_exptl_crystal_F_000 404
_exptl_crystal_size_max 0.29
_exptl_crystal_size_mid 0.28
_exptl_crystal_size_min 0.27
_refine_diff_density_max 0.365
_refine_diff_density_min -0.381
_refine_diff_density_rms 0.046
_refine_ls_extinction_method none
_refine_ls_goodness_of_fit_ref 1.043
_refine_ls_hydrogen_treatment constr
_refine_ls_matrix_type full
_refine_ls_number_parameters 237
_refine_ls_number_reflns 3247
_refine_ls_number_restraints 0
_refine_ls_restrained_S_all 1.043
_refine_ls_R_factor_all 0.0410
_refine_ls_R_factor_gt 0.0371
_refine_ls_shift/su_max 0.000
_refine_ls_shift/su_mean 0.000
_refine_ls_structure_factor_coef Fsqd
_refine_ls_weighting_details 'w=1/[\s^2^(Fo^2^)+(0.0479P)^2^+0.4904P] where P=(Fo^2^+2Fc^2^)/3'
_refine_ls_weighting_scheme calc
_refine_ls_wR_factor_gt 0.0969
_refine_ls_wR_factor_ref 0.1009
_reflns_Friedel_coverage 0.000
_reflns_number_gt 2940
_reflns_number_total 3247
_reflns_threshold_expression 'I > 2\s(I)'
_cod_data_source_file cs9b01471_si_005.cif
_cod_data_source_block engle77_0m_a
_cod_depositor_comments
;
The following automatic conversions were performed:

'_diffrn_radiation_probe' value 'X-ray' changed to 'x-ray' according
to
/home/data/users/saulius/crontab/automatic-downloads/current/ACS/lib/dictionaries/cif_core.dic
dictionary named 'cif_core.dic' version 2.4.2 from 2011-04-26.

Automatic conversion script
Id: cif_fix_values 4973 2017-02-22 13:04:09Z antanas 
;
_cod_database_code 4514852
_shelx_shelxl_version_number 2016/6
_shelx_space_group_comment
;
The symmetry employed for this shelxl refinement is uniquely defined
by the following loop, which should always be used as a source of
symmetry information in preference to the above space-group names.
They are only intended as comments.
;
_shelx_estimated_absorpt_t_max 0.513
_shelx_estimated_absorpt_t_min 0.492
_olex2_refinement_description
;
1. Fixed Uiso
 At 1.2 times of:
  All C(H) groups, All C(H,H) groups
 At 1.5 times of:
  All C(H,H,H) groups
2.a Secondary CH2 refined with riding coordinates:
 C8(H8A,H8B), C19(H19A,H19B)
2.b Aromatic/amide H refined with riding coordinates:
 C16(H16), C17(H17), C2(H2), C11(H11), C12(H12), C3(H3), C5(H5), C4(H4)
2.c Idealised Me refined as rotating group:
 C15(H15A,H15B,H15C), C20(H20A,H20B,H20C)
;
_olex2_submission_special_instructions 'No special instructions were received'

loop_
_space_group_symop_operation_xyz
'x, y, z'
'-x, -y, -z'

loop_
_atom_site_label
_atom_site_type_symbol
_atom_site_fract_x
_atom_site_fract_y
_atom_site_fract_z
_atom_site_U_iso_or_equiv
_atom_site_adp_type
_atom_site_occupancy
_atom_site_site_symmetry_order
_atom_site_calc_flag
_atom_site_refinement_flags_posn
S1 S 0.99296(7) 0.16284(5) 0.88031(4) 0.03818(16) Uani 1 1 d .
S2 S 0.68685(7) -0.00829(5) 0.90972(4) 0.03809(15) Uani 1 1 d .
F1 F 1.31006(18) 0.59955(12) 0.94782(10) 0.0480(3) Uani 1 1 d .
O2 O 0.29872(19) 0.65096(14) 0.59487(10) 0.0389(3) Uani 1 1 d .
O1 O 0.42367(19) 0.43208(14) 0.61957(11) 0.0395(3) Uani 1 1 d .
N1 N 0.7549(2) 0.14326(15) 0.73265(12) 0.0330(3) Uani 1 1 d .
C7 C 0.8105(3) 0.10761(17) 0.82623(14) 0.0296(4) Uani 1 1 d .
C16 C 0.7226(2) 0.49587(18) 0.72764(13) 0.0292(4) Uani 1 1 d .
H16 H 0.722053 0.405251 0.721663 0.035 Uiso 1 1 calc R
C9 C 1.0443(2) 0.42333(17) 0.80838(13) 0.0264(3) Uani 1 1 d .
C1 C 0.6035(3) 0.07667(18) 0.72000(15) 0.0321(4) Uani 1 1 d .
C14 C 1.1916(2) 0.44811(18) 0.86473(13) 0.0286(4) Uani 1 1 d .
C6 C 0.5458(3) -0.01099(18) 0.80800(15) 0.0341(4) Uani 1 1 d .
C17 C 0.5813(3) 0.58617(19) 0.68356(15) 0.0342(4) Uani 1 1 d .
H17 H 0.577067 0.678292 0.686388 0.041 Uiso 1 1 calc R
C8 C 1.0682(2) 0.28955(18) 0.77376(14) 0.0308(4) Uani 1 1 d .
H8A H 1.205631 0.262400 0.751449 0.037 Uiso 1 1 calc R
H8B H 0.988437 0.296819 0.713784 0.037 Uiso 1 1 calc R
C10 C 0.8797(2) 0.52165(18) 0.78473(13) 0.0280(4) Uani 1 1 d .
C15 C 1.3656(3) 0.3445(2) 0.89535(16) 0.0372(4) Uani 1 1 d .
H15A H 1.322724 0.266364 0.940715 0.056 Uiso 1 1 calc GR
H15B H 1.451854 0.382714 0.932343 0.056 Uiso 1 1 calc GR
H15C H 1.435358 0.316844 0.832903 0.056 Uiso 1 1 calc GR
C2 C 0.5093(3) 0.0912(2) 0.62825(16) 0.0420(5) Uani 1 1 d .
H2 H 0.544432 0.151326 0.567976 0.050 Uiso 1 1 calc R
C11 C 0.8677(3) 0.64425(19) 0.81811(15) 0.0344(4) Uani 1 1 d .
H11 H 0.757371 0.710884 0.803149 0.041 Uiso 1 1 calc R
C12 C 1.0123(3) 0.67076(19) 0.87227(15) 0.0371(4) Uani 1 1 d .
H12 H 1.003517 0.754757 0.894057 0.045 Uiso 1 1 calc R
C3 C 0.3635(3) 0.0160(2) 0.62730(18) 0.0470(5) Uani 1 1 d .
H3 H 0.299478 0.023871 0.565137 0.056 Uiso 1 1 calc R
C18 C 0.4309(2) 0.54464(19) 0.63026(14) 0.0316(4) Uani 1 1 d .
C13 C 1.1696(3) 0.57227(19) 0.89386(14) 0.0327(4) Uani 1 1 d .
C20 C -0.0036(3) 0.7468(3) 0.52240(19) 0.0547(6) Uani 1 1 d .
H20A H 0.055776 0.819635 0.479211 0.082 Uiso 1 1 calc GR
H20B H -0.051469 0.772409 0.589407 0.082 Uiso 1 1 calc GR
H20C H -0.111961 0.729509 0.487208 0.082 Uiso 1 1 calc GR
C5 C 0.3981(3) -0.0854(2) 0.80664(18) 0.0434(5) Uani 1 1 d .
H5 H 0.360111 -0.144504 0.866877 0.052 Uiso 1 1 calc R
C19 C 0.1446(3) 0.6225(2) 0.53979(16) 0.0426(5) Uani 1 1 d .
H19A H 0.084979 0.547325 0.581248 0.051 Uiso 1 1 calc R
H19B H 0.196874 0.597209 0.472444 0.051 Uiso 1 1 calc R
C4 C 0.3089(3) -0.0707(2) 0.7152(2) 0.0480(5) Uani 1 1 d .
H4 H 0.208026 -0.120780 0.712175 0.058 Uiso 1 1 calc R

loop_
_atom_site_aniso_label
_atom_site_aniso_U_11
_atom_site_aniso_U_22
_atom_site_aniso_U_33
_atom_site_aniso_U_23
_atom_site_aniso_U_13
_atom_site_aniso_U_12
S1 0.0452(3) 0.0346(3) 0.0370(3) -0.00110(19) -0.0174(2) -0.0110(2)
S2 0.0413(3) 0.0348(3) 0.0371(3) 0.00232(19) -0.0084(2) -0.0094(2)
F1 0.0467(7) 0.0492(7) 0.0562(7) -0.0154(6) -0.0239(6) -0.0127(5)
O2 0.0321(7) 0.0449(8) 0.0401(7) -0.0084(6) -0.0141(6) 0.0002(6)
O1 0.0353(7) 0.0412(8) 0.0442(8) -0.0089(6) -0.0100(6) -0.0073(6)
N1 0.0350(8) 0.0335(8) 0.0322(8) -0.0068(6) -0.0057(6) -0.0070(6)
C7 0.0307(9) 0.0248(8) 0.0330(9) -0.0072(7) -0.0042(7) 0.0000(7)
C16 0.0260(8) 0.0346(9) 0.0279(8) -0.0067(7) -0.0003(7) -0.0068(7)
C9 0.0245(8) 0.0319(9) 0.0232(8) -0.0040(6) 0.0009(6) -0.0072(7)
C1 0.0317(9) 0.0281(9) 0.0380(10) -0.0098(7) -0.0059(7) -0.0021(7)
C14 0.0256(8) 0.0348(9) 0.0260(8) -0.0026(7) -0.0026(6) -0.0083(7)
C6 0.0318(9) 0.0270(9) 0.0431(10) -0.0078(8) -0.0055(8) -0.0004(7)
C17 0.0307(9) 0.0346(10) 0.0388(10) -0.0082(8) -0.0062(7) -0.0055(7)
C8 0.0268(8) 0.0354(10) 0.0319(9) -0.0103(7) -0.0024(7) -0.0047(7)
C10 0.0263(8) 0.0348(9) 0.0233(8) -0.0039(7) -0.0013(6) -0.0071(7)
C15 0.0291(9) 0.0397(10) 0.0427(11) -0.0034(8) -0.0092(8) -0.0060(8)
C2 0.0454(11) 0.0426(11) 0.0407(11) -0.0092(9) -0.0119(9) -0.0072(9)
C11 0.0324(9) 0.0343(10) 0.0371(10) -0.0094(8) -0.0062(8) -0.0012(7)
C12 0.0422(10) 0.0336(10) 0.0392(10) -0.0133(8) -0.0059(8) -0.0067(8)
C3 0.0444(11) 0.0462(12) 0.0557(13) -0.0198(10) -0.0184(10) -0.0020(9)
C18 0.0259(8) 0.0397(11) 0.0280(9) -0.0054(7) -0.0012(7) -0.0026(7)
C13 0.0318(9) 0.0415(10) 0.0295(9) -0.0081(7) -0.0073(7) -0.0141(8)
C20 0.0342(11) 0.0747(16) 0.0486(13) 0.0016(11) -0.0111(9) 0.0009(10)
C5 0.0391(10) 0.0351(11) 0.0577(13) -0.0063(9) -0.0051(9) -0.0111(8)
C19 0.0296(9) 0.0654(14) 0.0341(10) -0.0117(9) -0.0101(8) -0.0038(9)
C4 0.0372(10) 0.0414(11) 0.0717(15) -0.0200(11) -0.0095(10) -0.0096(9)

loop_
_atom_type_symbol
_atom_type_description
_atom_type_scat_dispersion_real
_atom_type_scat_dispersion_imag
_atom_type_scat_source
C C 0.0181 0.0091 'International Tables Vol C Tables 4.2.6.8 and 6.1.1.4'
H H 0.0000 0.0000 'International Tables Vol C Tables 4.2.6.8 and 6.1.1.4'
F F 0.0727 0.0534 'International Tables Vol C Tables 4.2.6.8 and 6.1.1.4'
N N 0.0311 0.0180 'International Tables Vol C Tables 4.2.6.8 and 6.1.1.4'
O O 0.0492 0.0322 'International Tables Vol C Tables 4.2.6.8 and 6.1.1.4'
S S 0.3331 0.5567 'International Tables Vol C Tables 4.2.6.8 and 6.1.1.4'

loop_
_geom_angle_atom_site_label_1
_geom_angle_atom_site_label_2
_geom_angle_atom_site_label_3
_geom_angle
C7 S1 C8 101.81(8)
C6 S2 C7 88.63(9)
C18 O2 C19 115.66(15)
C7 N1 C1 109.96(16)
S1 C7 S2 115.69(10)
N1 C7 S1 127.58(14)
N1 C7 S2 116.72(14)
C17 C16 H16 116.6
C17 C16 C10 126.76(17)
C10 C16 H16 116.6
C14 C9 C8 117.91(15)
C14 C9 C10 120.72(16)
C10 C9 C8 121.36(15)
N1 C1 C6 115.48(16)
N1 C1 C2 125.15(18)
C2 C1 C6 119.37(18)
C9 C14 C15 122.57(16)
C13 C14 C9 117.20(16)
C13 C14 C15 120.22(16)
C1 C6 S2 109.20(14)
C5 C6 S2 128.88(17)
C5 C6 C1 121.92(19)
C16 C17 H17 119.7
C16 C17 C18 120.59(17)
C18 C17 H17 119.7
S1 C8 H8A 109.6
S1 C8 H8B 109.6
C9 C8 S1 110.07(12)
C9 C8 H8A 109.6
C9 C8 H8B 109.6
H8A C8 H8B 108.2
C9 C10 C16 121.23(16)
C11 C10 C16 120.31(16)
C11 C10 C9 118.45(16)
C14 C15 H15A 109.5
C14 C15 H15B 109.5
C14 C15 H15C 109.5
H15A C15 H15B 109.5
H15A C15 H15C 109.5
H15B C15 H15C 109.5
C1 C2 H2 120.8
C3 C2 C1 118.4(2)
C3 C2 H2 120.8
C10 C11 H11 119.2
C12 C11 C10 121.51(17)
C12 C11 H11 119.2
C11 C12 H12 120.9
C13 C12 C11 118.15(17)
C13 C12 H12 120.9
C2 C3 H3 119.3
C2 C3 C4 121.4(2)
C4 C3 H3 119.3
O2 C18 C17 110.68(16)
O1 C18 O2 123.58(16)
O1 C18 C17 125.73(16)
F1 C13 C14 118.59(16)
F1 C13 C12 117.45(16)
C12 C13 C14 123.96(16)
H20A C20 H20B 109.5
H20A C20 H20C 109.5
H20B C20 H20C 109.5
C19 C20 H20A 109.5
C19 C20 H20B 109.5
C19 C20 H20C 109.5
C6 C5 H5 121.1
C4 C5 C6 117.7(2)
C4 C5 H5 121.1
O2 C19 C20 107.67(18)
O2 C19 H19A 110.2
O2 C19 H19B 110.2
C20 C19 H19A 110.2
C20 C19 H19B 110.2
H19A C19 H19B 108.5
C3 C4 H4 119.4
C5 C4 C3 121.22(19)
C5 C4 H4 119.4

loop_
_geom_bond_atom_site_label_1
_geom_bond_atom_site_label_2
_geom_bond_distance
S1 C7 1.7375(18)
S1 C8 1.8307(19)
S2 C7 1.7505(19)
S2 C6 1.738(2)
F1 C13 1.357(2)
O2 C18 1.346(2)
O2 C19 1.449(2)
O1 C18 1.201(2)
N1 C7 1.290(2)
N1 C1 1.393(2)
C16 H16 0.9500
C16 C17 1.329(3)
C16 C10 1.471(2)
C9 C14 1.404(2)
C9 C8 1.506(2)
C9 C10 1.414(2)
C1 C6 1.401(3)
C1 C2 1.396(3)
C14 C15 1.507(2)
C14 C13 1.380(3)
C6 C5 1.391(3)
C17 H17 0.9500
C17 C18 1.476(2)
C8 H8A 0.9900
C8 H8B 0.9900
C10 C11 1.397(3)
C15 H15A 0.9800
C15 H15B 0.9800
C15 H15C 0.9800
C2 H2 0.9500
C2 C3 1.384(3)
C11 H11 0.9500
C11 C12 1.379(3)
C12 H12 0.9500
C12 C13 1.375(3)
C3 H3 0.9500
C3 C4 1.388(3)
C20 H20A 0.9800
C20 H20B 0.9800
C20 H20C 0.9800
C20 C19 1.498(3)
C5 H5 0.9500
C5 C4 1.374(3)
C19 H19A 0.9900
C19 H19B 0.9900
C4 H4 0.9500
